data_2215088
loop_
_publ_author_name
'Zhang, Hai-Guang'
'Yang, Qin-Zheng'
'Yu, Wen-Tao'
'Tao, Xu-Tang'
'Jiang, Min-Hua'

_publ_section_title
;
 2,5-Bis(methoxymethyl)-1,4-dioctyloxybenzene
;
_journal_coeditor_code FB2057
_journal_issue 9
_journal_name_full 'Acta Crystallographica Section E'
_journal_page_first o3778
_journal_page_last o3778
_journal_paper_doi 10.1107/S1600536807039219
_journal_volume 63
_journal_year 2007
_chemical_formula_iupac 'C26 H46 O4'
_chemical_formula_moiety 'C26 H46 O4'
_chemical_formula_sum 'C26 H46 O4'
_chemical_formula_weight 422.63
_chemical_name_systematic
;
2,5-Bis(methoxymethyl)-1,4-dioctyloxybenzene
;
_space_group_IT_number 2
_symmetry_cell_setting triclinic
_symmetry_space_group_name_Hall '-P 1'
_symmetry_space_group_name_H-M 'P -1'
_atom_sites_solution_hydrogens difmap
_atom_sites_solution_primary direct
_atom_sites_solution_secondary difmap
_audit_creation_method SHELXL97
_cell_angle_alpha 106.662(8)
_cell_angle_beta 95.398(10)
_cell_angle_gamma 96.066(9)
_cell_formula_units_Z 1
_cell_length_a 6.6253(9)
_cell_length_b 8.8218(9)
_cell_length_c 11.7625(15)
_cell_measurement_reflns_used 61
_cell_measurement_temperature 293(2)
_cell_measurement_theta_max 15.14
_cell_measurement_theta_min 4.87
_cell_volume 649.32(14)
_computing_cell_refinement XSCANS
_computing_data_collection 'XSCANS (Bruker, 1996)'
_computing_data_reduction 'SHELXTL (Bruker, 1997)'
_computing_molecular_graphics SHELXTL
_computing_publication_material 'WinGX (Farrugia, 1999)'
_computing_structure_refinement 'SHELXL97 (Sheldrick, 1997)'
_computing_structure_solution 'SIR97 (Altomare <i>et al.</i>,  1999)'
_diffrn_ambient_temperature 293(2)
_diffrn_measured_fraction_theta_full 0.984
_diffrn_measured_fraction_theta_max 0.984
_diffrn_measurement_device_type 'Bruker P4'
_diffrn_measurement_method \w
_diffrn_radiation_monochromator graphite
_diffrn_radiation_source 'fine-focus sealed tube'
_diffrn_radiation_type MoK\a
_diffrn_radiation_wavelength 0.71073
_diffrn_reflns_av_R_equivalents 0.0438
_diffrn_reflns_av_sigmaI/netI 0.0835
_diffrn_reflns_limit_h_max 1
_diffrn_reflns_limit_h_min -8
_diffrn_reflns_limit_k_max 11
_diffrn_reflns_limit_k_min -11
_diffrn_reflns_limit_l_max 16
_diffrn_reflns_limit_l_min -16
_diffrn_reflns_number 4198
_diffrn_reflns_theta_full 29.00
_diffrn_reflns_theta_max 29.00
_diffrn_reflns_theta_min 3.12
_diffrn_standards_decay_% 1.2
_diffrn_standards_interval_count 97
_diffrn_standards_number 3
_exptl_absorpt_coefficient_mu 0.070
_exptl_absorpt_correction_T_max 0.884
_exptl_absorpt_correction_T_min 0.746
_exptl_absorpt_correction_type psi-scan
_exptl_absorpt_process_details '(XSCANS; Bruker, 1996)'
_exptl_crystal_colour colourless
_exptl_crystal_density_diffrn 1.081
_exptl_crystal_density_method 'not measured'
_exptl_crystal_description prism
_exptl_crystal_F_000 234
_exptl_crystal_size_max 0.48
_exptl_crystal_size_mid 0.38
_exptl_crystal_size_min 0.25
_refine_diff_density_max 0.199
_refine_diff_density_min -0.213
_refine_ls_extinction_method none
_refine_ls_goodness_of_fit_ref 1.049
_refine_ls_hydrogen_treatment constr
_refine_ls_matrix_type full
_refine_ls_number_constraints 84
_refine_ls_number_parameters 138
_refine_ls_number_reflns 3375
_refine_ls_number_restraints 0
_refine_ls_restrained_S_all 1.049
_refine_ls_R_factor_all 0.1597
_refine_ls_R_factor_gt 0.0738
_refine_ls_shift/su_max 0.000
_refine_ls_shift/su_mean 0.000
_refine_ls_structure_factor_coef Fsqd
_refine_ls_weighting_details 'calc w = 1/[\s^2^(Fo^2^)+(0.0902P)^2^] where P=(Fo^2^+2Fc^2^)/3'
_refine_ls_weighting_scheme calc
_refine_ls_wR_factor_gt 0.1672
_refine_ls_wR_factor_ref 0.2041
_reflns_number_gt 1622
_reflns_number_total 3375
_reflns_threshold_expression I>2\s(I)
_cod_data_source_file fb2057.cif
_cod_data_source_block I
_cod_database_code 2215088
_cod_database_fobs_code 2215088

loop_
_symmetry_equiv_pos_as_xyz
'x, y, z'
'-x, -y, -z'

loop_
_atom_site_type_symbol
_atom_site_label
_atom_site_fract_x
_atom_site_fract_y
_atom_site_fract_z
_atom_site_U_iso_or_equiv
_atom_site_adp_type
_atom_site_calc_flag
_atom_site_refinement_flags
_atom_site_occupancy
O O1 0.3812(2) 0.14518(16) 0.61889(13) 0.0605(5) Uani d . 1
O O2 0.0976(3) 0.33836(18) 0.38263(15) 0.0781(6) Uani d . 1
C C1 0.0952(3) -0.0715(2) 0.57603(17) 0.0481(6) Uani d . 1
H H1A 0.1603 -0.1192 0.6275 0.058 Uiso calc R 1
C C2 0.0963(3) 0.1405(2) 0.48497(17) 0.0457(5) Uani d . 1
C C3 0.1910(3) 0.0668(2) 0.56160(18) 0.0468(5) Uani d . 1
C C4 0.4938(3) 0.0743(2) 0.69460(19) 0.0504(6) Uani d . 1
H H4A 0.5184 -0.0312 0.6493 0.061 Uiso calc R 1
H H4B 0.4179 0.0642 0.7593 0.061 Uiso calc R 1
C C5 0.6946(3) 0.1825(2) 0.74413(18) 0.0519(6) Uani d . 1
H H5A 0.6666 0.2895 0.7830 0.062 Uiso calc R 1
H H5B 0.7705 0.1874 0.6784 0.062 Uiso calc R 1
C C6 0.8262(3) 0.1272(2) 0.83323(19) 0.0515(5) Uani d . 1
H H6A 0.7490 0.1190 0.8978 0.062 Uiso calc R 1
H H6B 0.8585 0.0217 0.7937 0.062 Uiso calc R 1
C C7 1.0233(3) 0.2394(2) 0.88503(19) 0.0543(6) Uani d . 1
H H7A 0.9905 0.3455 0.9223 0.065 Uiso calc R 1
H H7B 1.1014 0.2455 0.8204 0.065 Uiso calc R 1
C C8 1.1552(3) 0.1891(3) 0.97676(19) 0.0573(6) Uani d . 1
H H8A 1.1896 0.0838 0.9389 0.069 Uiso calc R 1
H H8B 1.0758 0.1810 1.0405 0.069 Uiso calc R 1
C C9 1.3533(3) 0.3028(3) 1.0317(2) 0.0592(6) Uani d . 1
H H9A 1.4318 0.3123 0.9679 0.071 Uiso calc R 1
H H9B 1.3189 0.4078 1.0707 0.071 Uiso calc R 1
C C10 1.4858(3) 0.2508(3) 1.1217(2) 0.0662(7) Uani d . 1
H H10A 1.4068 0.2397 1.1849 0.079 Uiso calc R 1
H H10C 1.5225 0.1467 1.0824 0.079 Uiso calc R 1
C C11 1.6788(4) 0.3651(3) 1.1768(3) 0.0897(9) Uani d . 1
H H11A 1.7535 0.3271 1.2346 0.135 Uiso calc R 1
H H11B 1.6441 0.4687 1.2156 0.135 Uiso calc R 1
H H11C 1.7618 0.3723 1.1154 0.135 Uiso calc R 1
C C12 0.2062(3) 0.2960(2) 0.47022(18) 0.0476(5) Uani d . 1
H H12A 0.2199 0.3812 0.5452 0.057 Uiso calc R 1
H H12B 0.3424 0.2800 0.4497 0.057 Uiso calc R 1
C C13 0.1897(4) 0.4850(3) 0.3717(2) 0.0841(9) Uani d . 1
H H13A 0.1130 0.5101 0.3077 0.126 Uiso calc R 1
H H13B 0.3276 0.4759 0.3548 0.126 Uiso calc R 1
H H13C 0.1909 0.5683 0.4452 0.126 Uiso calc R 1

loop_
_atom_site_aniso_label
_atom_site_aniso_U_11
_atom_site_aniso_U_22
_atom_site_aniso_U_33
_atom_site_aniso_U_12
_atom_site_aniso_U_13
_atom_site_aniso_U_23
O1 0.0485(9) 0.0573(9) 0.0761(10) -0.0090(7) -0.0201(8) 0.0353(8)
O2 0.0733(11) 0.0697(10) 0.0955(12) -0.0189(9) -0.0216(10) 0.0518(9)
C1 0.0416(12) 0.0495(11) 0.0541(12) -0.0006(9) -0.0102(10) 0.0243(10)
C2 0.0409(11) 0.0458(11) 0.0502(12) -0.0006(9) -0.0039(10) 0.0195(9)
C3 0.0346(11) 0.0486(11) 0.0532(12) -0.0057(9) -0.0096(9) 0.0177(9)
C4 0.0410(12) 0.0537(12) 0.0577(13) -0.0012(9) -0.0099(10) 0.0263(10)
C5 0.0434(12) 0.0516(12) 0.0588(13) -0.0041(10) -0.0082(10) 0.0220(10)
C6 0.0423(12) 0.0560(12) 0.0553(12) -0.0022(10) -0.0083(10) 0.0233(10)
C7 0.0460(13) 0.0540(12) 0.0604(13) -0.0052(10) -0.0083(11) 0.0222(10)
C8 0.0444(12) 0.0618(13) 0.0635(14) -0.0050(11) -0.0105(11) 0.0251(11)
C9 0.0470(13) 0.0623(14) 0.0631(14) -0.0064(11) -0.0122(11) 0.0216(11)
C10 0.0531(14) 0.0697(15) 0.0700(15) -0.0027(12) -0.0175(12) 0.0237(12)
C11 0.0639(17) 0.101(2) 0.0935(19) -0.0119(15) -0.0290(15) 0.0328(16)
C12 0.0333(11) 0.0479(11) 0.0563(12) -0.0026(9) -0.0104(9) 0.0153(9)
C13 0.0745(19) 0.0752(17) 0.114(2) -0.0097(14) -0.0009(17) 0.0585(16)

loop_
_atom_type_symbol
_atom_type_description
_atom_type_scat_dispersion_real
_atom_type_scat_dispersion_imag
_atom_type_scat_source
C C 0.0033 0.0016 'International Tables Vol C Tables 4.2.6.8 and 6.1.1.4'
H H 0.0000 0.0000 'International Tables Vol C Tables 4.2.6.8 and 6.1.1.4'
O O 0.0106 0.0060 'International Tables Vol C Tables 4.2.6.8 and 6.1.1.4'

loop_
_geom_angle_atom_site_label_1
_geom_angle_atom_site_label_2
_geom_angle_atom_site_label_3
_geom_angle_site_symmetry_1
_geom_angle_site_symmetry_3
_geom_angle
C3 O1 C4 . . 118.11(15)
C12 O2 C13 . . 111.18(17)
C3 C1 C2 . 2_556 120.90(18)
C3 C1 H1A . . 119.6
C2 C1 H1A 2_556 . 119.6
C1 C2 C3 2_556 . 118.55(17)
C1 C2 C12 2_556 . 121.69(17)
C3 C2 C12 . . 119.77(17)
C1 C3 O1 . . 125.25(18)
C1 C3 C2 . . 120.56(17)
O1 C3 C2 . . 114.19(17)
O1 C4 C5 . . 107.17(16)
O1 C4 H4A . . 110.3
C5 C4 H4A . . 110.3
O1 C4 H4B . . 110.3
C5 C4 H4B . . 110.3
H4A C4 H4B . . 108.5
C4 C5 C6 . . 113.12(17)
C4 C5 H5A . . 109.0
C6 C5 H5A . . 109.0
C4 C5 H5B . . 109.0
C6 C5 H5B . . 109.0
H5A C5 H5B . . 107.8
C7 C6 C5 . . 112.50(17)
C7 C6 H6A . . 109.1
C5 C6 H6A . . 109.1
C7 C6 H6B . . 109.1
C5 C6 H6B . . 109.1
H6A C6 H6B . . 107.8
C6 C7 C8 . . 113.56(17)
C6 C7 H7A . . 108.9
C8 C7 H7A . . 108.9
C6 C7 H7B . . 108.9
C8 C7 H7B . . 108.9
H7A C7 H7B . . 107.7
C7 C8 C9 . . 114.26(18)
C7 C8 H8A . . 108.7
C9 C8 H8A . . 108.7
C7 C8 H8B . . 108.7
C9 C8 H8B . . 108.7
H8A C8 H8B . . 107.6
C10 C9 C8 . . 114.05(19)
C10 C9 H9A . . 108.7
C8 C9 H9A . . 108.7
C10 C9 H9B . . 108.7
C8 C9 H9B . . 108.7
H9A C9 H9B . . 107.6
C11 C10 C9 . . 113.6(2)
C11 C10 H10A . . 108.8
C9 C10 H10A . . 108.8
C11 C10 H10C . . 108.8
C9 C10 H10C . . 108.8
H10A C10 H10C . . 107.7
C10 C11 H11A . . 109.5
C10 C11 H11B . . 109.5
H11A C11 H11B . . 109.5
C10 C11 H11C . . 109.5
H11A C11 H11C . . 109.5
H11B C11 H11C . . 109.5
O2 C12 C2 . . 110.14(15)
O2 C12 H12A . . 109.6
C2 C12 H12A . . 109.6
O2 C12 H12B . . 109.6
C2 C12 H12B . . 109.6
H12A C12 H12B . . 108.1
O2 C13 H13A . . 109.5
O2 C13 H13B . . 109.5
H13A C13 H13B . . 109.5
O2 C13 H13C . . 109.5
H13A C13 H13C . . 109.5
H13B C13 H13C . . 109.5

loop_
_geom_bond_atom_site_label_1
_geom_bond_atom_site_label_2
_geom_bond_site_symmetry_2
_geom_bond_distance
O1 C3 . 1.382(2)
O1 C4 . 1.426(2)
O2 C12 . 1.363(2)
O2 C13 . 1.416(2)
C1 C3 . 1.377(3)
C1 C2 2_556 1.382(2)
C1 H1A . 0.9300
C2 C3 . 1.394(3)
C2 C12 . 1.547(3)
C3 C2 . 1.394(3)
C4 C5 . 1.512(2)
C4 H4A . 0.9700
C4 H4B . 0.9700
C5 C6 . 1.519(3)
C5 H5A . 0.9700
C5 H5B . 0.9700
C6 C7 . 1.513(2)
C6 H6A . 0.9700
C6 H6B . 0.9700
C7 C8 . 1.518(3)
C7 H7A . 0.9700
C7 H7B . 0.9700
C8 C9 . 1.528(3)
C8 H8A . 0.9700
C8 H8B . 0.9700
C9 C10 . 1.514(3)
C9 H9A . 0.9700
C9 H9B . 0.9700
C10 C11 . 1.506(3)
C10 H10A . 0.9700
C10 H10C . 0.9700
C11 H11A . 0.9600
C11 H11B . 0.9600
C11 H11C . 0.9600
C12 C2 . 1.547(3)
C12 H12A . 0.9700
C12 H12B . 0.9700
C13 H13A . 0.9600
C13 H13B . 0.9600
C13 H13C . 0.9600

loop_
_geom_hbond_atom_site_label_D
_geom_hbond_atom_site_label_H
_geom_hbond_atom_site_label_A
_geom_hbond_site_symmetry_A
_geom_hbond_distance_DH
_geom_hbond_distance_HA
_geom_hbond_distance_DA
_geom_hbond_angle_DHA
_geom_hbond_publ_flag
C1 H1A O2 2_556 0.93 2.41 2.747(3) 101 yes
C5 H5B Cg1 1_655 0.97 2.93 3.750(2) 143 yes
C5 H5B Cg1 2_656 0.97 2.93 3.750(2) 143 yes
